data_9000273
loop_
_publ_author_name
'Baur, W. H.'

_publ_section_title
;
 Computer-simulated crystal structures of observed and hypothetical Mg2SiO4
 polymorphs of low and high density
 Model III
;
_journal_name_full 'American Mineralogist'
_journal_page_first 709
_journal_page_last 731
_journal_volume 57
_journal_year 1972
_chemical_compound_source hypothetical
_chemical_formula_structural 'Mg2 (Si O4)'
_chemical_formula_sum 'Mg2 O4 Si'
_space_group_IT_number 12
_symmetry_space_group_name_Hall '-C 2y'
_symmetry_space_group_name_H-M 'C 1 2/m 1'
_cell_angle_alpha 90
_cell_angle_beta 90.0
_cell_angle_gamma 90
_cell_length_a 10.03
_cell_length_b 5.77
_cell_length_c 4.52
_cell_formula_units_Z 4
_cell_volume 261.586
_database_code_amcsd 0000282
_exptl_crystal_density_diffrn 3.572
_cod_original_formula_sum 'Si Mg2 O4'
_cod_database_code 9000273
_amcsd_formula_title Mg2SiO4

loop_
_space_group_symop_operation_xyz
x,y,z
1/2+x,1/2+y,z
x,-y,z
1/2+x,1/2-y,z
-x,y,-z
1/2-x,1/2+y,-z
-x,-y,-z
1/2-x,1/2-y,-z

loop_
_atom_site_label
_atom_site_fract_x
_atom_site_fract_y
_atom_site_fract_z
Si 0.33090 0.00000 0.85380
Mg1 0.00000 0.00000 0.50000
Mg2 0.50000 0.00000 0.50000
Mg3 0.25000 0.25000 0.50000
O1 0.82920 0.00000 0.22190
O2 0.33370 0.00000 0.21630
O3 0.08640 0.26060 0.21960

loop_
_cod_related_entry_id
_cod_related_entry_database
_cod_related_entry_code
1 AMCSD 0000282
